data_8105206
loop_
_publ_author_name
'Yi-Min, Feng'
'Xi-Shi, Tai'
'Yu-Pei, Xia'

_publ_section_title
;
 The crystal structure of [(2,2&#x2032;-bipyridine-k2
 N,N)-bis(6-phenylpyridine-2-carboxylate-k2 N,O)copper(II)], C34H24N4O4Cu
;
_journal_issue 2
_journal_name_full 'Zeitschrift f\"ur Kristallographie - New Crystal Structures'
_journal_page_first 285
_journal_page_last 287
_journal_paper_doi 10.1515/ncrs-2021-0486
_journal_volume 237
_journal_year 2022
_chemical_formula_moiety 'C34 H24 Cu N4 O4'
_chemical_formula_sum 'C34 H24 Cu N4 O4'
_chemical_formula_weight 616.11
_space_group_crystal_system monoclinic
_space_group_IT_number 15
_space_group_name_Hall '-C 2yc'
_space_group_name_H-M_alt 'C 1 2/c 1'
_atom_sites_solution_hydrogens geom
_atom_sites_solution_primary dual
_cell_angle_alpha 90
_cell_angle_beta 120.180(12)
_cell_angle_gamma 90
_cell_formula_units_Z 4
_cell_length_a 17.2931(15)
_cell_length_b 10.3584(5)
_cell_length_c 17.5641(16)
_cell_measurement_reflns_used 3704
_cell_measurement_temperature 199.99(10)
_cell_measurement_theta_max 28.3710
_cell_measurement_theta_min 2.3960
_cell_volume 2719.8(5)
_computing_cell_refinement 'CrysAlisPro 1.171.38.43f (Rigaku OD, 2015)'
_computing_data_collection 'CrysAlisPro 1.171.38.43f (Rigaku OD, 2015)'
_computing_data_reduction 'CrysAlisPro 1.171.38.43f (Rigaku OD, 2015)'
_computing_molecular_graphics 'Olex2 1.3-alpha (Dolomanov et al., 2009)'
_computing_publication_material 'Olex2 1.3-alpha (Dolomanov et al., 2009)'
_computing_structure_refinement 'SHELXL 2018/3 (Sheldrick, 2015)'
_computing_structure_solution 'SHELXT  (Sheldrick, 2015)'
_diffrn_ambient_environment N~2~
_diffrn_ambient_temperature 199.99(10)
_diffrn_detector 'CCD plate'
_diffrn_detector_area_resol_mean 5.2684
_diffrn_detector_type AtlasS2
_diffrn_measured_fraction_theta_full 0.992
_diffrn_measured_fraction_theta_max 0.992
_diffrn_measurement_details
;
List of Runs (angles in degrees, time in seconds):

  # Type    Start    End  Width  t~exp~   \w     \q     \k     \f   Frames
--------------------------------------------------------------------------
  1  \w     -5.00  82.00   1.00    4.00    --   11.90  38.00  60.00   87
  2  \w    -17.00  30.00   1.00    4.00    --  -11.27 -99.00 150.00   47
  3  \w    -35.00  40.00   1.00    4.00    --  -11.27  38.00 120.00   75
;
_diffrn_measurement_device 'four-circle diffractometer'
_diffrn_measurement_device_type 'SuperNova, Dual, Cu at zero, AtlasS2'
_diffrn_measurement_method '\w scans'
_diffrn_orient_matrix_type 'CrysAlisPro convention (1999,Acta A55,543-557)'
_diffrn_orient_matrix_UB_11 0.0455596000
_diffrn_orient_matrix_UB_12 0.0090106000
_diffrn_orient_matrix_UB_13 0.0324081000
_diffrn_orient_matrix_UB_21 -0.0025566000
_diffrn_orient_matrix_UB_22 0.0651107000
_diffrn_orient_matrix_UB_23 -0.0136060000
_diffrn_orient_matrix_UB_31 -0.0128549000
_diffrn_orient_matrix_UB_32 0.0191924000
_diffrn_orient_matrix_UB_33 0.0308408000
_diffrn_radiation_monochromator mirror
_diffrn_radiation_probe x-ray
_diffrn_radiation_type 'Mo K\a'
_diffrn_radiation_wavelength 0.71073
_diffrn_reflns_av_R_equivalents 0.0233
_diffrn_reflns_av_unetI/netI 0.0287
_diffrn_reflns_Laue_measured_fraction_full 0.992
_diffrn_reflns_Laue_measured_fraction_max 0.992
_diffrn_reflns_limit_h_max 20
_diffrn_reflns_limit_h_min -19
_diffrn_reflns_limit_k_max 12
_diffrn_reflns_limit_k_min -11
_diffrn_reflns_limit_l_max 16
_diffrn_reflns_limit_l_min -20
_diffrn_reflns_number 6381
_diffrn_reflns_point_group_measured_fraction_full 0.992
_diffrn_reflns_point_group_measured_fraction_max 0.992
_diffrn_reflns_theta_full 24.998
_diffrn_reflns_theta_max 24.998
_diffrn_reflns_theta_min 2.384
_diffrn_source 'micro-focus sealed X-ray tube'
_diffrn_source_type 'SuperNova (Mo) X-ray Source'
_exptl_absorpt_coefficient_mu 0.852
_exptl_absorpt_correction_T_max 1.00000
_exptl_absorpt_correction_T_min 0.90739
_exptl_absorpt_correction_type multi-scan
_exptl_absorpt_process_details
;
CrysAlisPro 1.171.38.43f (Rigaku Oxford Diffraction, 2015)
Empirical absorption correction using spherical harmonics,
 implemented in SCALE3 ABSPACK scaling algorithm.
;
_exptl_crystal_colour blue
_exptl_crystal_colour_primary blue
_exptl_crystal_density_diffrn 1.505
_exptl_crystal_description block
_exptl_crystal_F_000 1268
_exptl_crystal_size_max 0.14
_exptl_crystal_size_mid 0.12
_exptl_crystal_size_min 0.09
_refine_diff_density_max 0.320
_refine_diff_density_min -0.270
_refine_diff_density_rms 0.045
_refine_ls_extinction_coef .
_refine_ls_extinction_method none
_refine_ls_goodness_of_fit_ref 1.054
_refine_ls_hydrogen_treatment constr
_refine_ls_matrix_type full
_refine_ls_number_parameters 195
_refine_ls_number_reflns 2368
_refine_ls_number_restraints 0
_refine_ls_restrained_S_all 1.054
_refine_ls_R_factor_all 0.0310
_refine_ls_R_factor_gt 0.0282
_refine_ls_shift/su_max 0.001
_refine_ls_shift/su_mean 0.000
_refine_ls_structure_factor_coef Fsqd
_refine_ls_weighting_details 'w=1/[\s^2^(Fo^2^)+(0.0231P)^2^+3.5113P] where P=(Fo^2^+2Fc^2^)/3'
_refine_ls_weighting_scheme calc
_refine_ls_wR_factor_gt 0.0667
_refine_ls_wR_factor_ref 0.0681
_reflns_Friedel_coverage 0.000
_reflns_Friedel_fraction_full .
_reflns_Friedel_fraction_max .
_reflns_number_gt 2201
_reflns_number_total 2368
_reflns_threshold_expression 'I > 2\s(I)'
_cod_data_source_file suppl_j_ncrs-2021-0486_suppl.cif
_cod_data_source_block f08
_cod_database_code 8105206
_shelx_space_group_comment
;
The symmetry employed for this shelxl refinement is uniquely defined
by the following loop, which should always be used as a source of
symmetry information in preference to the above space-group names.
They are only intended as comments.
;
_reflns_odcompleteness_completeness 98.40
_reflns_odcompleteness_iscentric 1
_reflns_odcompleteness_theta 26.32
_olex2_refinement_description
;
1. Fixed Uiso
 At 1.2 times of:
  All C(H) groups
2.a Aromatic/amide H refined with riding coordinates:
 C2(H2), C3(H3), C4(H4), C8(H8), C9(H9), C10(H10), C11(H11), C12(H12),
 C14(H14), C15(H15), C16(H16), C17(H17)
;

loop_
_space_group_symop_operation_xyz
'x, y, z'
'-x, y, -z+1/2'
'x+1/2, y+1/2, z'
'-x+1/2, y+1/2, -z+1/2'
'-x, -y, -z'
'x, -y, z-1/2'
'-x+1/2, -y+1/2, -z'
'x+1/2, -y+1/2, z-1/2'

loop_
_atom_site_label
_atom_site_type_symbol
_atom_site_fract_x
_atom_site_fract_y
_atom_site_fract_z
_atom_site_U_iso_or_equiv
_atom_site_adp_type
_atom_site_occupancy
_atom_site_site_symmetry_order
_atom_site_calc_flag
_atom_site_refinement_flags_posn
_atom_site_refinement_flags_adp
_atom_site_refinement_flags_occupancy
_atom_site_disorder_assembly
_atom_site_disorder_group
Cu1 Cu 0.500000 0.57566(3) 0.750000 0.02216(11) Uani 1 2 d S T P . .
O1 O 0.36127(10) 0.25220(13) 0.70883(11) 0.0391(4) Uani 1 1 d . . . . .
O2 O 0.42283(9) 0.44497(12) 0.75858(9) 0.0275(3) Uani 1 1 d . . . . .
N1 N 0.57369(10) 0.72313(14) 0.74800(10) 0.0222(3) Uani 1 1 d . . . . .
N2 N 0.39380(10) 0.50940(15) 0.59600(10) 0.0238(3) Uani 1 1 d . . . . .
C1 C 0.38453(12) 0.53909(19) 0.51727(13) 0.0266(4) Uani 1 1 d . . . . .
C2 C 0.36522(15) 0.4455(2) 0.45335(14) 0.0373(5) Uani 1 1 d . . . . .
H2 H 0.361309 0.467595 0.400212 0.045 Uiso 1 1 calc R U . . .
C3 C 0.35196(15) 0.3198(2) 0.46951(15) 0.0416(6) Uani 1 1 d . . . . .
H3 H 0.338934 0.256146 0.427421 0.050 Uiso 1 1 calc R U . . .
C4 C 0.35822(14) 0.2894(2) 0.54894(15) 0.0342(5) Uani 1 1 d . . . . .
H4 H 0.347741 0.205658 0.560623 0.041 Uiso 1 1 calc R U . . .
C5 C 0.38041(12) 0.38610(18) 0.61069(13) 0.0251(4) Uani 1 1 d . . . . .
C6 C 0.38899(13) 0.35681(18) 0.69949(13) 0.0267(4) Uani 1 1 d . . . . .
C7 C 0.54308(13) 0.84129(17) 0.75096(12) 0.0226(4) Uani 1 1 d . . . . .
C8 C 0.59072(14) 0.9520(2) 0.75708(13) 0.0317(5) Uani 1 1 d . . . . .
H8 H 0.568612 1.032979 0.759100 0.038 Uiso 1 1 calc R U . . .
C9 C 0.67149(15) 0.9398(2) 0.76012(15) 0.0395(6) Uani 1 1 d . . . . .
H9 H 0.704456 1.012913 0.763969 0.047 Uiso 1 1 calc R U . . .
C10 C 0.70340(14) 0.8190(2) 0.75746(14) 0.0367(5) Uani 1 1 d . . . . .
H10 H 0.757763 0.809301 0.759262 0.044 Uiso 1 1 calc R U . . .
C11 C 0.65292(13) 0.7129(2) 0.75208(13) 0.0294(5) Uani 1 1 d . . . . .
H11 H 0.674625 0.631087 0.751235 0.035 Uiso 1 1 calc R U . . .
C12 C 0.36034(14) 0.7711(2) 0.53443(13) 0.0337(5) Uani 1 1 d . . . . .
H12 H 0.340466 0.747001 0.572719 0.040 Uiso 1 1 calc R U . . .
C13 C 0.39046(13) 0.67742(19) 0.49878(13) 0.0284(4) Uani 1 1 d . . . . .
C14 C 0.42071(14) 0.7158(2) 0.44225(14) 0.0372(5) Uani 1 1 d . . . . .
H14 H 0.440530 0.654206 0.417394 0.045 Uiso 1 1 calc R U . . .
C15 C 0.42138(16) 0.8446(2) 0.42301(16) 0.0471(6) Uani 1 1 d . . . . .
H15 H 0.442714 0.869365 0.386038 0.057 Uiso 1 1 calc R U . . .
C16 C 0.39102(18) 0.9365(2) 0.45766(17) 0.0509(7) Uani 1 1 d . . . . .
H16 H 0.391380 1.023087 0.443921 0.061 Uiso 1 1 calc R U . . .
C17 C 0.35973(17) 0.9000(2) 0.51327(16) 0.0454(6) Uani 1 1 d . . . . .
H17 H 0.338355 0.962065 0.536352 0.054 Uiso 1 1 calc R U . . .

loop_
_atom_site_aniso_label
_atom_site_aniso_U_11
_atom_site_aniso_U_22
_atom_site_aniso_U_33
_atom_site_aniso_U_23
_atom_site_aniso_U_13
_atom_site_aniso_U_12
Cu1 0.02617(19) 0.01712(18) 0.0280(2) 0.000 0.01717(16) 0.000
O1 0.0497(9) 0.0240(8) 0.0500(10) 0.0012(7) 0.0298(8) -0.0104(7)
O2 0.0347(8) 0.0228(7) 0.0288(8) 0.0020(6) 0.0187(7) -0.0041(6)
N1 0.0243(8) 0.0230(8) 0.0226(8) 0.0002(7) 0.0142(7) 0.0005(7)
N2 0.0222(8) 0.0232(8) 0.0235(9) -0.0005(7) 0.0096(7) -0.0025(7)
C1 0.0215(9) 0.0312(11) 0.0217(10) 0.0007(8) 0.0070(8) 0.0005(8)
C2 0.0413(12) 0.0406(13) 0.0222(11) -0.0025(9) 0.0101(10) 0.0009(10)
C3 0.0472(14) 0.0356(13) 0.0311(13) -0.0120(10) 0.0116(11) -0.0013(11)
C4 0.0319(11) 0.0245(11) 0.0381(13) -0.0042(9) 0.0116(10) -0.0049(9)
C5 0.0186(9) 0.0251(10) 0.0290(11) -0.0014(8) 0.0100(8) -0.0021(8)
C6 0.0239(10) 0.0228(10) 0.0336(12) 0.0020(9) 0.0147(9) 0.0000(8)
C7 0.0275(10) 0.0219(10) 0.0174(9) 0.0006(8) 0.0106(8) -0.0012(8)
C8 0.0367(11) 0.0248(11) 0.0291(11) 0.0006(9) 0.0133(10) -0.0056(9)
C9 0.0354(12) 0.0424(14) 0.0349(13) 0.0038(10) 0.0133(10) -0.0164(10)
C10 0.0245(10) 0.0581(15) 0.0299(12) 0.0036(10) 0.0154(10) -0.0077(10)
C11 0.0279(10) 0.0374(12) 0.0282(11) -0.0006(9) 0.0179(9) 0.0016(9)
C12 0.0431(12) 0.0321(11) 0.0233(11) 0.0035(9) 0.0148(10) -0.0020(10)
C13 0.0258(10) 0.0323(11) 0.0194(10) 0.0026(8) 0.0055(8) -0.0023(9)
C14 0.0359(12) 0.0463(13) 0.0285(12) 0.0050(10) 0.0156(10) -0.0003(10)
C15 0.0501(14) 0.0539(15) 0.0381(14) 0.0156(12) 0.0226(12) -0.0061(12)
C16 0.0675(17) 0.0347(13) 0.0423(15) 0.0108(11) 0.0215(14) -0.0083(12)
C17 0.0637(16) 0.0307(12) 0.0374(13) 0.0024(10) 0.0221(13) -0.0001(11)

loop_
_atom_type_symbol
_atom_type_description
_atom_type_scat_dispersion_real
_atom_type_scat_dispersion_imag
_atom_type_scat_source
C C 0.0033 0.0016 'International Tables Vol C Tables 4.2.6.8 and 6.1.1.4'
H H 0.0000 0.0000 'International Tables Vol C Tables 4.2.6.8 and 6.1.1.4'
Cu Cu 0.3201 1.2651 'International Tables Vol C Tables 4.2.6.8 and 6.1.1.4'
N N 0.0061 0.0033 'International Tables Vol C Tables 4.2.6.8 and 6.1.1.4'
O O 0.0106 0.0060 'International Tables Vol C Tables 4.2.6.8 and 6.1.1.4'

loop_
_geom_angle_atom_site_label_1
_geom_angle_atom_site_label_2
_geom_angle_atom_site_label_3
_geom_angle
_geom_angle_site_symmetry_1
_geom_angle_site_symmetry_3
O2 Cu1 O2 92.58(8) . 2_656
O2 Cu1 N1 173.37(6) . .
O2 Cu1 N1 173.37(6) 2_656 2_656
O2 Cu1 N1 93.54(6) 2_656 .
O2 Cu1 N1 93.54(6) . 2_656
N1 Cu1 N1 80.46(8) . 2_656
C6 O2 Cu1 118.78(12) . .
C7 N1 Cu1 115.32(12) . .
C11 N1 Cu1 125.59(13) . .
C11 N1 C7 118.80(16) . .
C1 N2 C5 118.10(16) . .
N2 C1 C2 121.76(19) . .
N2 C1 C13 117.39(17) . .
C2 C1 C13 120.76(18) . .
C1 C2 H2 120.3 . .
C3 C2 C1 119.4(2) . .
C3 C2 H2 120.3 . .
C2 C3 H3 120.4 . .
C2 C3 C4 119.2(2) . .
C4 C3 H3 120.4 . .
C3 C4 H4 120.7 . .
C3 C4 C5 118.54(19) . .
C5 C4 H4 120.7 . .
N2 C5 C4 122.96(18) . .
N2 C5 C6 116.64(16) . .
C4 C5 C6 120.39(18) . .
O1 C6 O2 124.76(18) . .
O1 C6 C5 117.99(18) . .
O2 C6 C5 117.23(16) . .
N1 C7 C7 114.35(10) . 2_656
N1 C7 C8 121.76(17) . .
C8 C7 C7 123.88(12) . 2_656
C7 C8 H8 120.7 . .
C9 C8 C7 118.66(19) . .
C9 C8 H8 120.7 . .
C8 C9 H9 120.1 . .
C8 C9 C10 119.87(19) . .
C10 C9 H9 120.1 . .
C9 C10 H10 120.8 . .
C11 C10 C9 118.43(18) . .
C11 C10 H10 120.8 . .
N1 C11 C10 122.46(19) . .
N1 C11 H11 118.8 . .
C10 C11 H11 118.8 . .
C13 C12 H12 119.8 . .
C17 C12 H12 119.8 . .
C17 C12 C13 120.4(2) . .
C12 C13 C1 119.50(18) . .
C12 C13 C14 118.8(2) . .
C14 C13 C1 121.56(19) . .
C13 C14 H14 119.9 . .
C15 C14 C13 120.2(2) . .
C15 C14 H14 119.9 . .
C14 C15 H15 119.6 . .
C16 C15 C14 120.8(2) . .
C16 C15 H15 119.6 . .
C15 C16 H16 120.1 . .
C15 C16 C17 119.8(2) . .
C17 C16 H16 120.1 . .
C12 C17 C16 119.9(2) . .
C12 C17 H17 120.0 . .
C16 C17 H17 120.0 . .

loop_
_geom_bond_atom_site_label_1
_geom_bond_atom_site_label_2
_geom_bond_distance
_geom_bond_site_symmetry_2
Cu1 O2 1.9591(13) .
Cu1 O2 1.9592(12) 2_656
Cu1 N1 2.0008(15) .
Cu1 N1 2.0008(15) 2_656
O1 C6 1.229(2) .
O2 C6 1.282(2) .
N1 C7 1.345(2) .
N1 C11 1.340(2) .
N2 C1 1.345(2) .
N2 C5 1.346(2) .
C1 C2 1.391(3) .
C1 C13 1.484(3) .
C2 H2 0.9300 .
C2 C3 1.375(3) .
C3 H3 0.9300 .
C3 C4 1.380(3) .
C4 H4 0.9300 .
C4 C5 1.382(3) .
C5 C6 1.521(3) .
C7 C7 1.473(4) 2_656
C7 C8 1.384(3) .
C8 H8 0.9300 .
C8 C9 1.376(3) .
C9 H9 0.9300 .
C9 C10 1.378(3) .
C10 H10 0.9300 .
C10 C11 1.377(3) .
C11 H11 0.9300 .
C12 H12 0.9300 .
C12 C13 1.390(3) .
C12 C17 1.385(3) .
C13 C14 1.393(3) .
C14 H14 0.9300 .
C14 C15 1.378(3) .
C15 H15 0.9300 .
C15 C16 1.369(4) .
C16 H16 0.9300 .
C16 C17 1.386(3) .
C17 H17 0.9300 .

loop_
_geom_torsion_atom_site_label_1
_geom_torsion_atom_site_label_2
_geom_torsion_atom_site_label_3
_geom_torsion_atom_site_label_4
_geom_torsion
_geom_torsion_site_symmetry_1
_geom_torsion_site_symmetry_2
_geom_torsion_site_symmetry_3
_geom_torsion_site_symmetry_4
Cu1 O2 C6 O1 158.86(16) . . . .
Cu1 O2 C6 C5 -22.9(2) . . . .
Cu1 N1 C7 C7 -4.0(3) . . . 2_656
Cu1 N1 C7 C8 174.79(15) . . . .
Cu1 N1 C11 C10 -174.68(15) . . . .
N1 C7 C8 C9 0.0(3) . . . .
N2 C1 C2 C3 2.4(3) . . . .
N2 C1 C13 C12 -32.5(3) . . . .
N2 C1 C13 C14 151.35(19) . . . .
N2 C5 C6 O1 166.74(17) . . . .
N2 C5 C6 O2 -11.6(2) . . . .
C1 N2 C5 C4 0.4(3) . . . .
C1 N2 C5 C6 -178.40(16) . . . .
C1 C2 C3 C4 -0.1(3) . . . .
C1 C13 C14 C15 176.8(2) . . . .
C2 C1 C13 C12 144.1(2) . . . .
C2 C1 C13 C14 -32.1(3) . . . .
C2 C3 C4 C5 -2.0(3) . . . .
C3 C4 C5 N2 1.9(3) . . . .
C3 C4 C5 C6 -179.39(19) . . . .
C4 C5 C6 O1 -12.1(3) . . . .
C4 C5 C6 O2 169.57(17) . . . .
C5 N2 C1 C2 -2.5(3) . . . .
C5 N2 C1 C13 173.98(16) . . . .
C7 N1 C11 C10 -1.3(3) . . . .
C7 C7 C8 C9 178.7(2) 2_656 . . .
C7 C8 C9 C10 -0.3(3) . . . .
C8 C9 C10 C11 -0.2(3) . . . .
C9 C10 C11 N1 1.0(3) . . . .
C11 N1 C7 C7 -178.0(2) . . . 2_656
C11 N1 C7 C8 0.7(3) . . . .
C12 C13 C14 C15 0.6(3) . . . .
C13 C1 C2 C3 -173.99(19) . . . .
C13 C12 C17 C16 -1.3(4) . . . .
C13 C14 C15 C16 -1.2(4) . . . .
C14 C15 C16 C17 0.4(4) . . . .
C15 C16 C17 C12 0.8(4) . . . .
C17 C12 C13 C1 -175.7(2) . . . .
C17 C12 C13 C14 0.6(3) . . . .
